data_7013819
loop_
_publ_author_name
'King, Philippa'
'Cl\'erac, Rodolphe'
'Anson, Christopher E.'
'Powell, Annie K.'

_publ_section_title
;
 The building block approach to extended solids:
 3,5-pyrazoledicarboxylate coordination compounds of increasing
 dimensionality.
;
_journal_issue 6
_journal_name_full 'Dalton transactions (Cambridge, England : 2003)'
_journal_page_first 852
_journal_page_last 861
_journal_paper_doi 10.1039/b315067d
_journal_year 2004
_chemical_formula_sum 'C10 H14 Cu N4 O12'
_chemical_formula_weight 445.79
_chemical_name_systematic
;
?
;
_space_group_IT_number 2
_symmetry_cell_setting triclinic
_symmetry_space_group_name_Hall '-P 1'
_symmetry_space_group_name_H-M 'P -1'
_atom_sites_solution_hydrogens difmap
_atom_sites_solution_primary direct
_atom_sites_solution_secondary difmap
_audit_creation_method SHELXL-97
_cell_angle_alpha 99.74(2)
_cell_angle_beta 96.17(2)
_cell_angle_gamma 108.99(5)
_cell_formula_units_Z 1
_cell_length_a 5.023(2)
_cell_length_b 6.476(3)
_cell_length_c 13.392(2)
_cell_measurement_temperature 293(2)
_cell_volume 399.8(3)
_computing_cell_refinement
;
HKL suite of programs: DENZO, XDISPLAYF (Otwinowski and Minor, 1997)
;
_computing_data_collection 'RAXIS software (Rikagu Corp., 1994)'
_computing_data_reduction
;
HKL suite of programs: SCALEPACK (Otwinowski and Minor, 1997)
;
_computing_molecular_graphics 'XP: SHELXTL/PC 5.03 (Siemens, 1995)'
_computing_publication_material 'XCIF: SHELXTL/PC 5.03 (Siemens, 1995)'
_computing_structure_refinement 'XL: SHELXTL/PC 5.03 (Siemens, 1995)'
_computing_structure_solution 'XS: SHELXTL/PC 5.03 (Siemens, 1995)'
_diffrn_ambient_temperature 293(2)
_diffrn_measured_fraction_theta_full 0.849
_diffrn_measured_fraction_theta_max 0.646
_diffrn_measurement_device 'Rigaku R-Axis IIc'
_diffrn_measurement_method 'area detector'
_diffrn_radiation_monochromator graphite
_diffrn_radiation_source 'rotating anode'
_diffrn_radiation_type MoK\a
_diffrn_radiation_wavelength 0.71073
_diffrn_reflns_av_R_equivalents 0.1141
_diffrn_reflns_av_sigmaI/netI 0.1158
_diffrn_reflns_limit_h_max 6
_diffrn_reflns_limit_h_min -6
_diffrn_reflns_limit_k_max 7
_diffrn_reflns_limit_k_min -7
_diffrn_reflns_limit_l_max 16
_diffrn_reflns_limit_l_min -16
_diffrn_reflns_number 2380
_diffrn_reflns_theta_full 25.00
_diffrn_reflns_theta_max 28.48
_diffrn_reflns_theta_min 3.13
_exptl_absorpt_coefficient_mu 1.444
_exptl_absorpt_correction_type none
_exptl_crystal_colour 'pale blue'
_exptl_crystal_density_diffrn 1.852
_exptl_crystal_density_meas ?
_exptl_crystal_description chunk
_exptl_crystal_F_000 227
_exptl_crystal_size_max 0.19
_exptl_crystal_size_mid 0.07
_exptl_crystal_size_min 0.05
_refine_diff_density_max 0.332
_refine_diff_density_min -0.809
_refine_diff_density_rms 0.089
_refine_ls_extinction_coef 0.04(3)
_refine_ls_extinction_expression Fc^*^=kFc[1+0.001xFc^2^\l^3^/sin(2\q)]^-1/4^
_refine_ls_extinction_method SHELXL
_refine_ls_goodness_of_fit_ref 1.018
_refine_ls_hydrogen_treatment refall
_refine_ls_matrix_type full
_refine_ls_number_parameters 153
_refine_ls_number_reflns 1307
_refine_ls_number_restraints 4
_refine_ls_restrained_S_all 1.017
_refine_ls_R_factor_all 0.0748
_refine_ls_R_factor_gt 0.0585
_refine_ls_shift/su_max 0.000
_refine_ls_shift/su_mean 0.000
_refine_ls_structure_factor_coef Fsqd
_refine_ls_weighting_details 'calc w=1/[\s^2^(Fo^2^)+(0.1119P)^2^+0.0000P] where P=(Fo^2^+2Fc^2^)/3'
_refine_ls_weighting_scheme calc
_refine_ls_wR_factor_gt 0.1494
_refine_ls_wR_factor_ref 0.1598
_reflns_number_gt 1053
_reflns_number_total 1307
_reflns_threshold_expression >2sigma(I)
_cod_data_source_file b315067d.txt
_cod_data_source_block p34
_cod_database_code 7013819

loop_
_symmetry_equiv_pos_as_xyz
'x, y, z'
'-x, -y, -z'

loop_
_atom_site_label
_atom_site_type_symbol
_atom_site_fract_x
_atom_site_fract_y
_atom_site_fract_z
_atom_site_U_iso_or_equiv
_atom_site_adp_type
_atom_site_occupancy
_atom_site_symmetry_multiplicity
_atom_site_calc_flag
_atom_site_refinement_flags
_atom_site_disorder_assembly
_atom_site_disorder_group
Cu1 Cu 0.5000 0.5000 0.5000 0.0497(4) Uani 1 2 d S . .
N1 N 0.2549(10) 0.4864(7) 0.3615(3) 0.0490(10) Uani 1 1 d . . .
C1 C 0.4296(12) 0.6075(8) 0.3089(3) 0.0498(12) Uani 1 1 d . . .
C2 C 0.2424(12) 0.5597(9) 0.2069(4) 0.0543(13) Uani 1 1 d . . .
H21 H 0.312(14) 0.635(11) 0.157(5) 0.066(17) Uiso 1 1 d . . .
C3 C -0.0489(12) 0.4084(9) 0.2020(4) 0.0513(12) Uani 1 1 d . . .
N2 N -0.0324(10) 0.3681(7) 0.2964(3) 0.0491(10) Uani 1 1 d D . .
H22 H -0.165(10) 0.285(8) 0.311(4) 0.056(17) Uiso 1 1 d D . .
C4 C 0.7660(12) 0.7423(8) 0.3689(4) 0.0502(12) Uani 1 1 d . . .
O1 O 0.8438(8) 0.7188(6) 0.4607(2) 0.0509(9) Uani 1 1 d . . .
O2 O 0.9479(9) 0.8616(6) 0.3287(3) 0.0573(9) Uani 1 1 d . . .
C5 C -0.3503(13) 0.2869(9) 0.1173(4) 0.0567(13) Uani 1 1 d . . .
O3 O -0.5826(10) 0.1602(9) 0.1322(3) 0.0780(13) Uani 1 1 d . . .
O4 O -0.3342(11) 0.3301(9) 0.0290(3) 0.0805(13) Uani 1 1 d . . .
H4 H -0.522(17) 0.244(12) -0.027(5) 0.073(18) Uiso 1 1 d . . .
O5 O 0.5732(10) 0.1866(7) 0.4107(3) 0.0543(9) Uani 1 1 d . . .
H51 H 0.415(14) 0.080(9) 0.396(4) 0.043(15) Uiso 1 1 d . . .
H52 H 0.742(15) 0.192(10) 0.458(5) 0.060(16) Uiso 1 1 d . . .
O6 O 0.8315(11) 0.8832(9) 0.1222(3) 0.0824(14) Uani 1 1 d D . .
H61 H 1.002(7) 0.948(10) 0.124(4) 0.066(19) Uiso 1 1 d D . .
H62 H 0.857(13) 0.861(12) 0.178(3) 0.08(2) Uiso 1 1 d D . .

loop_
_atom_site_aniso_label
_atom_site_aniso_U_11
_atom_site_aniso_U_22
_atom_site_aniso_U_33
_atom_site_aniso_U_23
_atom_site_aniso_U_13
_atom_site_aniso_U_12
Cu1 0.0547(7) 0.0609(6) 0.0409(6) 0.0187(4) 0.0199(4) 0.0225(4)
N1 0.057(3) 0.054(2) 0.043(2) 0.0145(17) 0.0250(19) 0.022(2)
C1 0.060(4) 0.056(3) 0.043(2) 0.017(2) 0.023(2) 0.025(2)
C2 0.062(4) 0.066(3) 0.042(2) 0.019(2) 0.022(2) 0.025(3)
C3 0.054(3) 0.065(3) 0.042(2) 0.014(2) 0.021(2) 0.026(3)
N2 0.053(3) 0.054(2) 0.046(2) 0.0150(17) 0.023(2) 0.020(2)
C4 0.058(3) 0.054(3) 0.046(2) 0.013(2) 0.025(2) 0.024(2)
O1 0.058(2) 0.0616(19) 0.0424(17) 0.0186(14) 0.0204(15) 0.0255(17)
O2 0.064(3) 0.068(2) 0.0465(18) 0.0207(15) 0.0263(17) 0.0233(19)
C5 0.058(4) 0.065(3) 0.049(3) 0.012(2) 0.021(2) 0.020(3)
O3 0.063(3) 0.109(3) 0.062(2) 0.023(2) 0.025(2) 0.023(3)
O4 0.075(3) 0.112(4) 0.046(2) 0.025(2) 0.016(2) 0.016(3)
O5 0.056(3) 0.062(2) 0.055(2) 0.0213(17) 0.0242(19) 0.026(2)
O6 0.067(3) 0.120(4) 0.052(2) 0.028(2) 0.020(2) 0.015(3)

loop_
_atom_type_symbol
_atom_type_description
_atom_type_scat_dispersion_real
_atom_type_scat_dispersion_imag
_atom_type_scat_source
C C 0.0033 0.0016 'International Tables Vol C Tables 4.2.6.8 and 6.1.1.4'
H H 0.0000 0.0000 'International Tables Vol C Tables 4.2.6.8 and 6.1.1.4'
N N 0.0061 0.0033 'International Tables Vol C Tables 4.2.6.8 and 6.1.1.4'
O O 0.0106 0.0060 'International Tables Vol C Tables 4.2.6.8 and 6.1.1.4'
Cu Cu 0.3201 1.2651 'International Tables Vol C Tables 4.2.6.8 and 6.1.1.4'

loop_
_geom_angle_atom_site_label_1
_geom_angle_atom_site_label_2
_geom_angle_atom_site_label_3
_geom_angle
_geom_angle_site_symmetry_1
_geom_angle_site_symmetry_3
_geom_angle_publ_flag
O1 Cu1 O1 180.0 . 2_666 ?
O1 Cu1 N1 90.72(15) . 2_666 ?
O1 Cu1 N1 89.28(15) 2_666 2_666 ?
O1 Cu1 N1 89.28(15) . . ?
O1 Cu1 N1 90.72(15) 2_666 . ?
N1 Cu1 N1 180.000(1) 2_666 . ?
O1 Cu1 O5 86.45(14) . 2_666 ?
O1 Cu1 O5 93.55(14) 2_666 2_666 ?
N1 Cu1 O5 85.27(15) 2_666 2_666 ?
N1 Cu1 O5 94.73(15) . 2_666 ?
O1 Cu1 O5 93.55(14) . . ?
O1 Cu1 O5 86.45(14) 2_666 . ?
N1 Cu1 O5 94.73(15) 2_666 . ?
N1 Cu1 O5 85.27(15) . . ?
O5 Cu1 O5 180.000(1) 2_666 . ?
C1 N1 N2 109.8(4) . . ?
C1 N1 Cu1 107.2(4) . . ?
N2 N1 Cu1 142.4(3) . . ?
N1 C1 C2 102.4(5) . . ?
N1 C1 C4 116.1(4) . . ?
C2 C1 C4 141.4(4) . . ?
C3 C2 C1 113.5(4) . . ?
C3 C2 H21 127(4) . . ?
C1 C2 H21 119(4) . . ?
N2 C3 C2 100.7(5) . . ?
N2 C3 C5 120.7(4) . . ?
C2 C3 C5 138.6(4) . . ?
C3 N2 N1 113.6(4) . . ?
C3 N2 H22 119(5) . . ?
N1 N2 H22 127(5) . . ?
O2 C4 O1 118.0(5) . . ?
O2 C4 C1 122.3(4) . . ?
O1 C4 C1 119.7(4) . . ?
C4 O1 Cu1 107.6(3) . . ?
O3 C5 O4 118.6(6) . . ?
O3 C5 C3 126.8(4) . . ?
O4 C5 C3 114.5(5) . . ?
C5 O4 H4 115(4) . . ?
Cu1 O5 H51 108(3) . . ?
Cu1 O5 H52 99(3) . . ?
H51 O5 H52 125(5) . . ?
H61 O6 H62 93(4) . . ?

loop_
_geom_bond_atom_site_label_1
_geom_bond_atom_site_label_2
_geom_bond_distance
_geom_bond_site_symmetry_2
_geom_bond_publ_flag
Cu1 O1 2.030(4) . ?
Cu1 O1 2.030(4) 2_666 ?
Cu1 N1 2.085(4) 2_666 ?
Cu1 N1 2.085(4) . ?
Cu1 O5 2.333(4) 2_666 ?
Cu1 O5 2.333(4) . ?
N1 C1 1.324(6) . ?
N1 N2 1.488(7) . ?
C1 C2 1.496(8) . ?
C1 C4 1.666(8) . ?
C2 C3 1.460(8) . ?
C2 H21 0.92(6) . ?
C3 N2 1.333(6) . ?
C3 C5 1.659(8) . ?
N2 H22 0.77(3) . ?
C4 O2 1.228(6) . ?
C4 O1 1.299(6) . ?
C5 O3 1.248(8) . ?
C5 O4 1.265(6) . ?
O4 H4 1.07(8) . ?
O5 H51 0.84(6) . ?
O5 H52 0.99(7) . ?
O6 H61 0.82(3) . ?
O6 H62 0.79(3) . ?

loop_
_geom_hbond_atom_site_label_D
_geom_hbond_atom_site_label_H
_geom_hbond_atom_site_label_A
_geom_hbond_distance_DH
_geom_hbond_distance_HA
_geom_hbond_distance_DA
_geom_hbond_angle_DHA
_geom_hbond_site_symmetry_A
N2 H22 O5 0.77(3) 2.02(4) 2.720(6) 152(6) 1_455
O4 H4 O6 1.07(8) 1.76(8) 2.823(7) 177(6) 2_565
O5 H51 O2 0.84(6) 2.30(7) 3.111(7) 163(5) 1_445
O5 H51 O1 0.84(6) 2.81(5) 2.996(5) 95(4) 2_666
O6 H61 O3 0.82(3) 2.07(3) 2.880(7) 170(6) 1_765
O6 H62 O2 0.79(3) 2.02(3) 2.801(5) 170(7) .
